data_2238590
loop_
_publ_author_name
'Kayalvizhi, M.'
'Vasuki, G.'
'Kaabi, Kamel'
'Ben Nasr, Cherif'

_publ_section_title
;
 Diaquatetrakis(1<i>H</i>-imidazole-\k<i>N</i>^3^)magnesium dichloride
;
_journal_coeditor_code ZS2271
_journal_issue 9
_journal_name_full 'Acta Crystallographica Section E'
_journal_page_first m481
_journal_paper_doi 10.1107/S1600536813021478
_journal_volume 69
_journal_year 2013
_chemical_formula_iupac '[Mg (C3 H4 N2)4 (H2 O)2] Cl2'
_chemical_formula_moiety 'C12 H20 Mg N8 O2 2+, 2(Cl -)'
_chemical_formula_sum 'C12 H20 Cl2 Mg N8 O2'
_chemical_formula_weight 403.57
_chemical_name_systematic
;
Diaquatetrakis(1<i>H</i>-imidazole-\k<i>N</i>^3^)magnesium dichloride
;
_space_group_IT_number 15
_symmetry_cell_setting monoclinic
_symmetry_space_group_name_Hall '-C 2yc'
_symmetry_space_group_name_H-M 'C 1 2/c 1'
_atom_sites_solution_hydrogens geom
_atom_sites_solution_primary direct
_atom_sites_solution_secondary difmap
_audit_creation_method SHELXL-97
_cell_angle_alpha 90.00
_cell_angle_beta 107.0370(10)
_cell_angle_gamma 90.00
_cell_formula_units_Z 4
_cell_length_a 12.3826(6)
_cell_length_b 11.0048(4)
_cell_length_c 14.4485(6)
_cell_measurement_reflns_used 8496
_cell_measurement_temperature 296(2)
_cell_measurement_theta_max 25.98
_cell_measurement_theta_min 2.06
_cell_volume 1882.47(14)
_computing_cell_refinement 'APEX2 and SAINT (Bruker, 2004)'
_computing_data_collection 'APEX2 (Bruker, 2004)'
_computing_data_reduction 'SAINT and XPREP (Bruker, 2004)'
_computing_molecular_graphics 'ORTEP-3 for Windows (Farrugia, 2012)'
_computing_publication_material 'PLATON (Spek, 2009)'
_computing_structure_refinement 'SHELXL97 (Sheldrick, 2008)'
_computing_structure_solution 'SHELXS97 (Sheldrick, 2008)'
_diffrn_ambient_temperature 296(2)
_diffrn_measured_fraction_theta_full 1.000
_diffrn_measured_fraction_theta_max 1.000
_diffrn_measurement_device_type 'Bruker Kappa APEXII CCD'
_diffrn_measurement_method '\w and \f scan'
_diffrn_radiation_monochromator graphite
_diffrn_radiation_source 'fine-focus sealed tube'
_diffrn_radiation_type MoK\a
_diffrn_radiation_wavelength 0.71073
_diffrn_reflns_av_R_equivalents 0.0260
_diffrn_reflns_av_sigmaI/netI 0.0172
_diffrn_reflns_limit_h_max 14
_diffrn_reflns_limit_h_min -15
_diffrn_reflns_limit_k_max 13
_diffrn_reflns_limit_k_min -13
_diffrn_reflns_limit_l_max 16
_diffrn_reflns_limit_l_min -17
_diffrn_reflns_number 8496
_diffrn_reflns_theta_full 25.98
_diffrn_reflns_theta_max 25.98
_diffrn_reflns_theta_min 2.53
_diffrn_standards_number 0
_exptl_absorpt_coefficient_mu 0.402
_exptl_absorpt_correction_T_max 0.9239
_exptl_absorpt_correction_T_min 0.8888
_exptl_absorpt_correction_type multi-scan
_exptl_absorpt_process_details '(SADABS; Bruker, 1999)'
_exptl_crystal_colour colourless
_exptl_crystal_density_diffrn 1.424
_exptl_crystal_density_method 'not measured'
_exptl_crystal_description block
_exptl_crystal_F_000 840
_exptl_crystal_size_max 0.30
_exptl_crystal_size_mid 0.25
_exptl_crystal_size_min 0.20
_refine_diff_density_max 0.166
_refine_diff_density_min -0.246
_refine_ls_extinction_coef 0.0093(6)
_refine_ls_extinction_expression Fc^*^=kFc[1+0.001xFc^2^\l^3^/sin(2\q)]^-1/4^
_refine_ls_extinction_method 'SHELXL97 (Sheldrick, 2008)'
_refine_ls_goodness_of_fit_ref 1.054
_refine_ls_hydrogen_treatment mixed
_refine_ls_matrix_type full
_refine_ls_number_parameters 132
_refine_ls_number_reflns 1854
_refine_ls_number_restraints 4
_refine_ls_restrained_S_all 1.055
_refine_ls_R_factor_all 0.0278
_refine_ls_R_factor_gt 0.0248
_refine_ls_shift/su_max 0.000
_refine_ls_shift/su_mean 0.000
_refine_ls_structure_factor_coef Fsqd
_refine_ls_weighting_details 'calc w=1/[\s^2^(Fo^2^)+(0.0327P)^2^+1.0653P] where P=(Fo^2^+2Fc^2^)/3'
_refine_ls_weighting_scheme calc
_refine_ls_wR_factor_gt 0.0655
_refine_ls_wR_factor_ref 0.0678
_reflns_number_gt 1695
_reflns_number_total 1854
_reflns_threshold_expression I>2\s(I)
_cod_data_source_file zs2271.cif
_cod_data_source_block I
_cod_original_sg_symbol_H-M 'C 2/c'
_cod_database_code 2238590
_cod_database_fobs_code 2238590

loop_
_symmetry_equiv_pos_as_xyz
'x, y, z'
'-x, y, -z+1/2'
'x+1/2, y+1/2, z'
'-x+1/2, y+1/2, -z+1/2'
'-x, -y, -z'
'x, -y, z-1/2'
'-x+1/2, -y+1/2, -z'
'x+1/2, -y+1/2, z-1/2'

loop_
_atom_site_type_symbol
_atom_site_label
_atom_site_fract_x
_atom_site_fract_y
_atom_site_fract_z
_atom_site_U_iso_or_equiv
_atom_site_adp_type
_atom_site_calc_flag
_atom_site_refinement_flags
_atom_site_occupancy
_atom_site_symmetry_multiplicity
C C1 0.29321(12) 0.73665(13) 0.29376(10) 0.0376(3) Uani d . 1 1
H H1 0.3423 0.6718 0.3154 0.045 Uiso calc R 1 1
C C2 0.19291(13) 0.87405(14) 0.19885(10) 0.0440(4) Uani d . 1 1
H H2 0.1594 0.9221 0.1451 0.053 Uiso calc R 1 1
C C3 0.17954(11) 0.88354(12) 0.28794(9) 0.0366(3) Uani d . 1 1
H H3 0.1340 0.9406 0.3059 0.044 Uiso calc R 1 1
C C4 0.01955(12) 0.63009(13) 0.37687(10) 0.0393(3) Uani d . 1 1
H H4 -0.0098 0.7052 0.3525 0.047 Uiso calc R 1 1
C C5 -0.03394(12) 0.52348(14) 0.35343(11) 0.0462(4) Uani d . 1 1
H H5 -0.1058 0.5111 0.3112 0.055 Uiso calc R 1 1
C C6 0.13086(11) 0.49423(12) 0.45568(11) 0.0385(3) Uani d . 1 1
H H6 0.1931 0.4549 0.4967 0.046 Uiso calc R 1 1
N N1 0.24289(8) 0.79672(9) 0.34828(7) 0.0298(2) Uani d . 1 1
N N2 0.26524(11) 0.78024(12) 0.20364(8) 0.0434(3) Uani d D 1 1
N N3 0.12407(9) 0.61208(9) 0.44212(7) 0.0298(2) Uani d . 1 1
N N4 0.03796(11) 0.43755(11) 0.40368(10) 0.0429(3) Uani d D 1 1
O O1 0.37963(8) 0.62540(8) 0.50646(7) 0.0355(2) Uani d D 1 1
Mg Mg1 0.2500 0.7500 0.5000 0.02385(15) Uani d S 1 2
Cl Cl1 0.41012(3) 0.35283(3) 0.57173(3) 0.04135(14) Uani d . 1 1
H H1W 0.4370(11) 0.6384(16) 0.4884(12) 0.057(5) Uiso d D 1 1
H H2A 0.2880(16) 0.7492(16) 0.1556(10) 0.069(6) Uiso d D 1 1
H H2W 0.3849(15) 0.5529(10) 0.5253(12) 0.056(5) Uiso d D 1 1
H H4A 0.0289(15) 0.3576(9) 0.4011(13) 0.058(5) Uiso d D 1 1

loop_
_atom_site_aniso_label
_atom_site_aniso_U_11
_atom_site_aniso_U_22
_atom_site_aniso_U_33
_atom_site_aniso_U_12
_atom_site_aniso_U_13
_atom_site_aniso_U_23
C1 0.0447(7) 0.0340(7) 0.0385(7) 0.0014(6) 0.0188(6) -0.0019(6)
C2 0.0528(8) 0.0486(9) 0.0284(7) -0.0021(7) 0.0084(6) 0.0050(6)
C3 0.0413(7) 0.0359(7) 0.0336(7) 0.0034(6) 0.0125(6) 0.0017(6)
C4 0.0389(7) 0.0341(7) 0.0413(8) -0.0016(6) 0.0062(6) 0.0048(6)
C5 0.0416(7) 0.0472(9) 0.0460(8) -0.0129(7) 0.0071(6) -0.0033(7)
C6 0.0357(7) 0.0278(7) 0.0535(8) 0.0005(5) 0.0157(6) 0.0041(6)
N1 0.0356(5) 0.0277(5) 0.0288(5) -0.0026(4) 0.0138(4) -0.0002(4)
N2 0.0558(7) 0.0484(7) 0.0325(6) -0.0074(6) 0.0233(5) -0.0088(5)
N3 0.0326(5) 0.0251(5) 0.0337(6) -0.0023(4) 0.0130(4) 0.0007(4)
N4 0.0485(7) 0.0261(6) 0.0594(8) -0.0110(5) 0.0244(6) -0.0065(5)
O1 0.0360(5) 0.0257(5) 0.0523(6) 0.0056(4) 0.0248(4) 0.0073(4)
Mg1 0.0275(3) 0.0196(3) 0.0275(3) -0.0003(2) 0.0126(2) 0.0008(2)
Cl1 0.0432(2) 0.0314(2) 0.0584(2) 0.00885(13) 0.02879(17) 0.01331(14)

loop_
_atom_type_symbol
_atom_type_description
_atom_type_scat_dispersion_real
_atom_type_scat_dispersion_imag
_atom_type_scat_source
C C 0.0033 0.0016 'International Tables Vol C Tables 4.2.6.8 and 6.1.1.4'
H H 0.0000 0.0000 'International Tables Vol C Tables 4.2.6.8 and 6.1.1.4'
N N 0.0061 0.0033 'International Tables Vol C Tables 4.2.6.8 and 6.1.1.4'
O O 0.0106 0.0060 'International Tables Vol C Tables 4.2.6.8 and 6.1.1.4'
Cl Cl 0.1484 0.1585 'International Tables Vol C Tables 4.2.6.8 and 6.1.1.4'
Mg Mg 0.0486 0.0363 'International Tables Vol C Tables 4.2.6.8 and 6.1.1.4'

loop_
_geom_angle_atom_site_label_1
_geom_angle_atom_site_label_2
_geom_angle_atom_site_label_3
_geom_angle_site_symmetry_1
_geom_angle_site_symmetry_3
_geom_angle
N1 C1 N2 . . 111.72(13)
N1 C1 H1 . . 124.1
N2 C1 H1 . . 124.1
C3 C2 N2 . . 105.92(12)
C3 C2 H2 . . 127.0
N2 C2 H2 . . 127.0
C2 C3 N1 . . 110.17(12)
C2 C3 H3 . . 124.9
N1 C3 H3 . . 124.9
C5 C4 N3 . . 110.08(13)
C5 C4 H4 . . 125.0
N3 C4 H4 . . 125.0
C4 C5 N4 . . 106.08(12)
C4 C5 H5 . . 127.0
N4 C5 H5 . . 127.0
N3 C6 N4 . . 111.86(13)
N3 C6 H6 . . 124.1
N4 C6 H6 . . 124.1
C1 N1 C3 . . 104.59(11)
C1 N1 Mg1 . . 125.70(9)
C3 N1 Mg1 . . 129.45(8)
C1 N2 C2 . . 107.60(12)
C1 N2 H2A . . 124.8(12)
C2 N2 H2A . . 127.5(12)
C6 N3 C4 . . 104.57(11)
C6 N3 Mg1 . . 129.03(9)
C4 N3 Mg1 . . 126.30(9)
C6 N4 C5 . . 107.41(12)
C6 N4 H4A . . 124.5(12)
C5 N4 H4A . . 128.0(12)
Mg1 O1 H1W . . 125.7(12)
Mg1 O1 H2W . . 128.6(12)
H1W O1 H2W . . 105.6(17)
O1 Mg1 O1 7_566 . 179.9990(10)
O1 Mg1 N3 7_566 . 89.19(4)
O1 Mg1 N3 . . 90.81(4)
O1 Mg1 N3 7_566 7_566 90.81(4)
O1 Mg1 N3 . 7_566 89.19(4)
N3 Mg1 N3 . 7_566 180.0
O1 Mg1 N1 7_566 7_566 90.22(4)
O1 Mg1 N1 . 7_566 89.78(4)
N3 Mg1 N1 . 7_566 91.99(4)
N3 Mg1 N1 7_566 7_566 88.01(4)
O1 Mg1 N1 7_566 . 89.78(4)
O1 Mg1 N1 . . 90.22(4)
N3 Mg1 N1 . . 88.01(4)
N3 Mg1 N1 7_566 . 91.99(4)
N1 Mg1 N1 7_566 . 180.0

loop_
_geom_bond_atom_site_label_1
_geom_bond_atom_site_label_2
_geom_bond_site_symmetry_2
_geom_bond_distance
_geom_bond_publ_flag
C1 N1 . 1.3166(16) ?
C1 N2 . 1.3347(18) ?
C1 H1 . 0.9300 ?
C2 C3 . 1.3491(19) ?
C2 N2 . 1.355(2) ?
C2 H2 . 0.9300 ?
C3 N1 . 1.3738(17) ?
C3 H3 . 0.9300 ?
C4 C5 . 1.341(2) ?
C4 N3 . 1.3741(17) ?
C4 H4 . 0.9300 ?
C5 N4 . 1.355(2) ?
C5 H5 . 0.9300 ?
C6 N3 . 1.3107(17) ?
C6 N4 . 1.3306(19) ?
C6 H6 . 0.9300 ?
Mg1 N1 . 2.2281(10) y
N2 H2A . 0.890(9) ?
Mg1 N3 . 2.1611(10) y
N4 H4A . 0.887(9) ?
Mg1 O1 . 2.0923(9) y
O1 H1W . 0.838(9) ?
O1 H2W . 0.839(9) ?
Mg1 O1 7_566 2.0923(9) ?
Mg1 N3 7_566 2.1612(10) ?
Mg1 N1 7_566 2.2281(10) ?

loop_
_geom_hbond_atom_site_label_D
_geom_hbond_atom_site_label_H
_geom_hbond_atom_site_label_A
_geom_hbond_site_symmetry_A
_geom_hbond_distance_DH
_geom_hbond_distance_HA
_geom_hbond_distance_DA
_geom_hbond_angle_DHA
O1 H1W Cl1 5_666 0.838(9) 2.304(10) 3.1361(9) 171.8(17)
O1 H2W Cl1 . 0.839(9) 2.296(10) 3.1337(10) 175.8(17)
N2 H2A Cl1 6_565 0.890(9) 2.468(11) 3.3165(12) 159.6(17)
N4 H4A Cl1 7_556 0.887(9) 2.431(11) 3.2585(13) 155.4(16)

loop_
_geom_torsion_atom_site_label_1
_geom_torsion_atom_site_label_2
_geom_torsion_atom_site_label_3
_geom_torsion_atom_site_label_4
_geom_torsion_site_symmetry_4
_geom_torsion
N2 C2 C3 N1 . 0.07(16)
N3 C4 C5 N4 . -0.57(17)
N2 C1 N1 C3 . -0.09(15)
N2 C1 N1 Mg1 . 174.52(9)
C2 C3 N1 C1 . 0.01(15)
C2 C3 N1 Mg1 . -174.32(9)
N1 C1 N2 C2 . 0.13(17)
C3 C2 N2 C1 . -0.12(16)
N4 C6 N3 C4 . -0.12(16)
N4 C6 N3 Mg1 . -176.52(9)
C5 C4 N3 C6 . 0.43(16)
C5 C4 N3 Mg1 . 176.96(10)
N3 C6 N4 C5 . -0.23(17)
C4 C5 N4 C6 . 0.48(17)
C6 N3 Mg1 O1 7_566 -150.92(12)
C4 N3 Mg1 O1 7_566 33.40(11)
C6 N3 Mg1 O1 . 29.08(12)
C4 N3 Mg1 O1 . -146.60(11)
C6 N3 Mg1 N1 7_566 -60.73(12)
C4 N3 Mg1 N1 7_566 123.59(11)
C6 N3 Mg1 N1 . 119.27(12)
C4 N3 Mg1 N1 . -56.41(11)
C1 N1 Mg1 O1 7_566 -168.58(11)
C3 N1 Mg1 O1 7_566 4.66(11)
C1 N1 Mg1 O1 . 11.42(11)
C3 N1 Mg1 O1 . -175.34(11)
C1 N1 Mg1 N3 . -79.38(11)
C3 N1 Mg1 N3 . 93.85(11)
C1 N1 Mg1 N3 7_566 100.62(11)
C3 N1 Mg1 N3 7_566 -86.14(11)
